data_7005087
loop_
_publ_author_name
'Noh, Wontae'
'Girolami, Gregory S.'

_publ_section_title
;
 Rhenium oxohalides: synthesis and crystal structures of ReO3Cl(THF)2,
 ReOCl4(THF), Re2O3Cl6(THF)2, and Re2O3Cl6(H2O)2.
;
_journal_issue 6
_journal_name_full 'Dalton transactions (Cambridge, England : 2003)'
_journal_page_first 674
_journal_page_last 679
_journal_paper_doi 10.1039/b616495a
_journal_year 2007
_chemical_formula_sum 'C8 H16 Cl O5 Re'
_chemical_formula_weight 413.86
_chemical_name_systematic
;
?
;
_space_group_IT_number 14
_symmetry_cell_setting monoclinic
_symmetry_space_group_name_Hall '-P 2ybc'
_symmetry_space_group_name_H-M 'P 1 21/c 1'
_atom_sites_solution_hydrogens geom
_atom_sites_solution_primary direct
_atom_sites_solution_secondary difmap
_audit_creation_method SHELXL-97
_cell_angle_alpha 90.00
_cell_angle_beta 98.412(4)
_cell_angle_gamma 90.00
_cell_formula_units_Z 4
_cell_length_a 7.724(2)
_cell_length_b 12.795(3)
_cell_length_c 12.204(3)
_cell_measurement_temperature 193(2)
_cell_volume 1193.1(5)
_computing_structure_refinement 'SHELXL-97 (Sheldrick, 1997)'
_computing_structure_solution 'SHELXS-97 (Sheldrick, 1990)'
_diffrn_ambient_temperature 193(2)
_diffrn_measured_fraction_theta_full 0.981
_diffrn_measured_fraction_theta_max 0.981
_diffrn_radiation_monochromator graphite
_diffrn_radiation_source 'fine-focus sealed tube'
_diffrn_radiation_type MoK\a
_diffrn_radiation_wavelength 0.71073
_diffrn_reflns_av_R_equivalents 0.0815
_diffrn_reflns_av_sigmaI/netI 0.0557
_diffrn_reflns_limit_h_max 10
_diffrn_reflns_limit_h_min -10
_diffrn_reflns_limit_k_max 16
_diffrn_reflns_limit_k_min -17
_diffrn_reflns_limit_l_max 16
_diffrn_reflns_limit_l_min -16
_diffrn_reflns_number 10983
_diffrn_reflns_theta_full 28.33
_diffrn_reflns_theta_max 28.33
_diffrn_reflns_theta_min 2.32
_diffrn_standards_decay_% 0
_exptl_absorpt_coefficient_mu 10.408
_exptl_absorpt_correction_T_max 0.125
_exptl_absorpt_correction_T_min 0.057
_exptl_absorpt_correction_type numerical
_exptl_crystal_density_diffrn 2.304
_exptl_crystal_density_method 'not measured'
_exptl_crystal_F_000 784
_exptl_crystal_size_max 0.20
_exptl_crystal_size_mid 0.18
_exptl_crystal_size_min 0.12
_refine_diff_density_max 1.008
_refine_diff_density_min -1.284
_refine_diff_density_rms 0.168
_refine_ls_extinction_coef 0.0041(3)
_refine_ls_extinction_expression Fc^*^=kFc[1+0.001xFc^2^\l^3^/sin(2\q)]^-1/4^
_refine_ls_extinction_method SHELXL
_refine_ls_goodness_of_fit_ref 0.956
_refine_ls_hydrogen_treatment mixed
_refine_ls_matrix_type full
_refine_ls_number_parameters 137
_refine_ls_number_reflns 2919
_refine_ls_number_restraints 0
_refine_ls_restrained_S_all 0.956
_refine_ls_R_factor_all 0.0404
_refine_ls_R_factor_gt 0.0297
_refine_ls_shift/su_max 0.001
_refine_ls_shift/su_mean 0.000
_refine_ls_structure_factor_coef Fsqd
_refine_ls_weighting_details 'calc w=1/[\s^2^(Fo^2^)+(0.0400P)^2^+0.0000P] where P=(Fo^2^+2Fc^2^)/3'
_refine_ls_weighting_scheme calc
_refine_ls_wR_factor_gt 0.0714
_refine_ls_wR_factor_ref 0.0749
_reflns_number_gt 2386
_reflns_number_total 2919
_reflns_threshold_expression >2sigma(I)
_cod_data_source_file b616495a.txt
_cod_data_source_block f66yell
_cod_original_cell_volume 1193.0(5)
_cod_original_sg_symbol_H-M P2(1)/c
_cod_database_code 7005087

loop_
_symmetry_equiv_pos_as_xyz
'x, y, z'
'-x, y+1/2, -z+1/2'
'-x, -y, -z'
'x, -y-1/2, z-1/2'

loop_
_atom_site_label
_atom_site_type_symbol
_atom_site_fract_x
_atom_site_fract_y
_atom_site_fract_z
_atom_site_U_iso_or_equiv
_atom_site_adp_type
_atom_site_occupancy
_atom_site_symmetry_multiplicity
_atom_site_calc_flag
_atom_site_refinement_flags
_atom_site_disorder_assembly
_atom_site_disorder_group
Re1 Re 0.27865(3) 1.033409(13) 0.267984(16) 0.02506(10) Uani 1 1 d . . .
O1 O 0.0691(5) 1.0692(3) 0.2163(3) 0.0370(9) Uani 1 1 d . . .
O2 O 0.3541(5) 1.1358(3) 0.3513(3) 0.0377(9) Uani 1 1 d . . .
O3 O 0.2514(5) 0.9376(3) 0.3628(3) 0.0281(8) Uani 1 1 d . . .
Cl1 Cl 0.38866(19) 1.10951(10) 0.10953(11) 0.0387(3) Uani 1 1 d . . .
O4 O 0.5519(5) 0.9651(2) 0.2893(3) 0.0305(8) Uani 1 1 d . . .
C1 C 0.6266(7) 0.9242(4) 0.3978(4) 0.0362(12) Uani 1 1 d . . .
H1A H 0.5631 0.8607 0.4157 0.043 Uiso 1 1 calc R . .
H1B H 0.6196 0.9770 0.4562 0.043 Uiso 1 1 calc R . .
C2 C 0.8144(7) 0.8987(5) 0.3894(5) 0.0415(13) Uani 1 1 d . . .
H2A H 0.8567 0.8392 0.4378 0.050 Uiso 1 1 calc R . .
H2B H 0.8913 0.9598 0.4091 0.050 Uiso 1 1 calc R . .
C3 C 0.8060(7) 0.8705(5) 0.2677(5) 0.0404(15) Uani 1 1 d . . .
H3A H 0.7647 0.7978 0.2535 0.048 Uiso 1 1 calc R . .
H3B H 0.9218 0.8786 0.2431 0.048 Uiso 1 1 calc R . .
C4 C 0.6739(8) 0.9493(4) 0.2097(5) 0.0365(13) Uani 1 1 d . . .
H4A H 0.7322 1.0156 0.1947 0.044 Uiso 1 1 calc R . .
H4B H 0.6129 0.9207 0.1391 0.044 Uiso 1 1 calc R . .
O5 O 0.2506(5) 0.8945(2) 0.1521(3) 0.0326(8) Uani 1 1 d . . .
C5 C 0.1614(8) 0.8930(4) 0.0372(4) 0.0398(13) Uani 1 1 d . . .
H5A H 0.2123 0.9460 -0.0078 0.048 Uiso 1 1 calc R . .
H5B H 0.0350 0.9077 0.0345 0.048 Uiso 1 1 calc R . .
C6 C 0.1886(10) 0.7866(5) -0.0045(5) 0.0549(18) Uani 1 1 d . . .
H6A H 0.2985 0.7829 -0.0372 0.066 Uiso 1 1 calc R . .
H6B H 0.0897 0.7656 -0.0612 0.066 Uiso 1 1 calc R . .
C7 C 0.1987(9) 0.7179(4) 0.0960(6) 0.0486(16) Uani 1 1 d . . .
H7A H 0.2676 0.6540 0.0871 0.058 Uiso 1 1 calc R . .
H7B H 0.0804 0.6974 0.1102 0.058 Uiso 1 1 calc R . .
C8 C 0.2888(8) 0.7853(4) 0.1882(5) 0.0382(13) Uani 1 1 d . . .
H8A H 0.2426 0.7708 0.2582 0.046 Uiso 1 1 calc R . .
H8B H 0.4165 0.7723 0.1999 0.046 Uiso 1 1 calc R . .

loop_
_atom_site_aniso_label
_atom_site_aniso_U_11
_atom_site_aniso_U_22
_atom_site_aniso_U_33
_atom_site_aniso_U_23
_atom_site_aniso_U_13
_atom_site_aniso_U_12
Re1 0.02689(15) 0.02489(13) 0.02347(14) 0.00065(8) 0.00392(10) 0.00036(7)
O1 0.033(2) 0.0379(19) 0.039(2) 0.0044(18) 0.0012(18) 0.0079(16)
O2 0.045(2) 0.0316(18) 0.037(2) -0.0059(16) 0.0055(19) -0.0040(16)
O3 0.029(2) 0.0321(17) 0.0238(18) 0.0049(15) 0.0067(16) -0.0019(14)
Cl1 0.0498(9) 0.0364(7) 0.0309(7) 0.0081(6) 0.0093(6) -0.0053(6)
O4 0.025(2) 0.043(2) 0.024(2) 0.0034(15) 0.0051(16) 0.0019(14)
C1 0.037(3) 0.047(3) 0.024(3) 0.004(2) 0.000(2) 0.008(2)
C2 0.029(3) 0.046(3) 0.046(4) -0.001(3) -0.003(3) 0.003(3)
C3 0.026(3) 0.041(3) 0.056(4) -0.009(3) 0.016(3) 0.000(2)
C4 0.034(3) 0.046(3) 0.031(3) 0.002(2) 0.009(3) -0.002(2)
O5 0.041(2) 0.0264(17) 0.0281(19) 0.0019(15) -0.0037(17) 0.0026(15)
C5 0.057(4) 0.038(3) 0.023(3) 0.000(2) -0.001(3) 0.003(3)
C6 0.081(5) 0.044(3) 0.041(4) -0.015(3) 0.011(4) -0.016(3)
C7 0.056(4) 0.036(3) 0.051(4) -0.008(3) -0.001(3) -0.009(3)
C8 0.049(4) 0.023(2) 0.039(3) -0.001(2) -0.006(3) 0.006(2)

loop_
_atom_type_symbol
_atom_type_description
_atom_type_scat_dispersion_real
_atom_type_scat_dispersion_imag
_atom_type_scat_source
C C 0.0033 0.0016 'International Tables Vol C Tables 4.2.6.8 and 6.1.1.4'
H H 0.0000 0.0000 'International Tables Vol C Tables 4.2.6.8 and 6.1.1.4'
O O 0.0106 0.0060 'International Tables Vol C Tables 4.2.6.8 and 6.1.1.4'
Cl Cl 0.1484 0.1585 'International Tables Vol C Tables 4.2.6.8 and 6.1.1.4'
Re Re -1.0185 7.2310 'International Tables Vol C Tables 4.2.6.8 and 6.1.1.4'

loop_
_geom_angle_atom_site_label_1
_geom_angle_atom_site_label_2
_geom_angle_atom_site_label_3
_geom_angle
_geom_angle_site_symmetry_1
_geom_angle_site_symmetry_3
_geom_angle_publ_flag
O2 Re1 O1 103.66(18) . . ?
O2 Re1 O3 102.17(18) . . ?
O1 Re1 O3 103.68(18) . . ?
O2 Re1 O5 165.49(16) . . ?
O1 Re1 O5 88.91(16) . . ?
O3 Re1 O5 81.44(15) . . ?
O2 Re1 O4 89.78(16) . . ?
O1 Re1 O4 164.00(16) . . ?
O3 Re1 O4 81.46(15) . . ?
O5 Re1 O4 76.77(13) . . ?
O2 Re1 Cl1 92.15(13) . . ?
O1 Re1 Cl1 91.23(13) . . ?
O3 Re1 Cl1 156.04(12) . . ?
O5 Re1 Cl1 80.19(9) . . ?
O4 Re1 Cl1 79.47(9) . . ?
C1 O4 C4 110.2(4) . . ?
C1 O4 Re1 118.7(3) . . ?
C4 O4 Re1 131.1(3) . . ?
O4 C1 C2 105.8(4) . . ?
C1 C2 C3 102.4(5) . . ?
C2 C3 C4 103.0(4) . . ?
O4 C4 C3 103.5(4) . . ?
C5 O5 C8 108.5(4) . . ?
C5 O5 Re1 126.6(3) . . ?
C8 O5 Re1 123.9(3) . . ?
O5 C5 C6 105.7(5) . . ?
C5 C6 C7 104.5(5) . . ?
C6 C7 C8 103.8(5) . . ?
O5 C8 C7 105.5(4) . . ?

loop_
_geom_bond_atom_site_label_1
_geom_bond_atom_site_label_2
_geom_bond_distance
_geom_bond_site_symmetry_2
_geom_bond_publ_flag
Re1 O2 1.708(4) . ?
Re1 O1 1.711(4) . ?
Re1 O3 1.719(3) . ?
Re1 O5 2.262(3) . ?
Re1 O4 2.264(4) . ?
Re1 Cl1 2.4269(13) . ?
O4 C1 1.461(7) . ?
O4 C4 1.463(6) . ?
C1 C2 1.504(7) . ?
C2 C3 1.520(8) . ?
C3 C4 1.532(8) . ?
O5 C5 1.469(6) . ?
O5 C8 1.482(6) . ?
C5 C6 1.480(8) . ?
C6 C7 1.501(9) . ?
C7 C8 1.505(7) . ?
